data_7202954
loop_
_publ_author_name
'Mahmoudi, Ghodrat'
'Morsali, Ali'

_publ_section_title
;
 Counter-ion influence on the coordination mode of the
 2,5-bis(4-pyridyl)-1,3,4-oxadiazole (bpo) ligand in mercury(ii)
 coordination polymers, [Hg(bpo)nX2]: X = I--, Br--, SCN--, N3-- and
 NO2--; spectroscopic, thermal, fluorescence and structural studies
;
_journal_issue 11
_journal_name_full CrystEngComm
_journal_page_first 1062
_journal_paper_doi 10.1039/b707228g
_journal_volume 9
_journal_year 2007
_chemical_formula_sum 'C12 H8 Hg N6 O5'
_chemical_formula_weight 516.83
_chemical_name_systematic
;
?
;
_space_group_IT_number 14
_symmetry_cell_setting monoclinic
_symmetry_space_group_name_Hall '-P 2ybc'
_symmetry_space_group_name_H-M 'P 1 21/c 1'
_atom_sites_solution_hydrogens geom
_atom_sites_solution_primary direct
_atom_sites_solution_secondary difmap
_audit_creation_method SHELXL-97
_cell_angle_alpha 90.00
_cell_angle_beta 101.608(2)
_cell_angle_gamma 90.00
_cell_formula_units_Z 4
_cell_length_a 5.9134(8)
_cell_length_b 18.776(2)
_cell_length_c 13.2924(17)
_cell_measurement_reflns_used 5891
_cell_measurement_temperature 100(2)
_cell_measurement_theta_max 30.59
_cell_measurement_theta_min 2.67
_cell_volume 1445.7(3)
_computing_cell_refinement 'SAINT+ 6.45 (Bruker, 2003)'
_computing_data_collection 'SMART 5.630 (Bruker, 1997-2002)'
_computing_data_reduction 'SAINT+ 6.45'
_computing_molecular_graphics 'SHELXTL 6.14'
_computing_publication_material 'SHELXTL 6.14'
_computing_structure_refinement 'SHELXTL 6.14'
_computing_structure_solution 'SHELXTL 6.14 (Bruker, 2000-2003)'
_diffrn_ambient_temperature 100(2)
_diffrn_measured_fraction_theta_full 1.000
_diffrn_measured_fraction_theta_max 1.000
_diffrn_measurement_device_type 'Bruker AXS SMART APEX CCD diffractometer'
_diffrn_measurement_method '\w scans'
_diffrn_radiation_monochromator graphite
_diffrn_radiation_source 'fine-focus sealed tube'
_diffrn_radiation_type MoK\a
_diffrn_radiation_wavelength 0.71073
_diffrn_reflns_av_R_equivalents 0.0364
_diffrn_reflns_av_sigmaI/netI 0.0310
_diffrn_reflns_limit_h_max 7
_diffrn_reflns_limit_h_min -7
_diffrn_reflns_limit_k_max 25
_diffrn_reflns_limit_k_min -25
_diffrn_reflns_limit_l_max 17
_diffrn_reflns_limit_l_min -17
_diffrn_reflns_number 14753
_diffrn_reflns_theta_full 28.28
_diffrn_reflns_theta_max 28.28
_diffrn_reflns_theta_min 1.90
_diffrn_standards_decay_% 0
_diffrn_standards_number 0
_exptl_absorpt_coefficient_mu 10.687
_exptl_absorpt_correction_T_max 0.224
_exptl_absorpt_correction_T_min 0.073
_exptl_absorpt_correction_type multi-scan
_exptl_absorpt_process_details 'SADABS in SAINT+ (Bruker, 2003)'
_exptl_crystal_colour colourless
_exptl_crystal_density_diffrn 2.375
_exptl_crystal_density_method 'not measured'
_exptl_crystal_description block
_exptl_crystal_F_000 968
_exptl_crystal_size_max 0.30
_exptl_crystal_size_mid 0.25
_exptl_crystal_size_min 0.14
_refine_diff_density_max 1.555
_refine_diff_density_min -1.981
_refine_diff_density_rms 0.156
_refine_ls_extinction_method none
_refine_ls_goodness_of_fit_ref 1.101
_refine_ls_hydrogen_treatment constr
_refine_ls_matrix_type full
_refine_ls_number_parameters 217
_refine_ls_number_reflns 3586
_refine_ls_number_restraints 0
_refine_ls_restrained_S_all 1.101
_refine_ls_R_factor_all 0.0262
_refine_ls_R_factor_gt 0.0240
_refine_ls_shift/su_max 0.002
_refine_ls_shift/su_mean 0.000
_refine_ls_structure_factor_coef Fsqd
_refine_ls_weighting_details 'calc w=1/[\s^2^(Fo^2^)+(0.0276P)^2^+2.2373P] where P=(Fo^2^+2Fc^2^)/3'
_refine_ls_weighting_scheme calc
_refine_ls_wR_factor_gt 0.0585
_refine_ls_wR_factor_ref 0.0595
_reflns_number_gt 3365
_reflns_number_total 3586
_reflns_threshold_expression >I>2\s(I)
_cod_data_source_file b707228g.txt
_cod_data_source_block 06mz251m
_cod_depositor_comments
;
The following automatic conversions were performed:
'_symmetry_cell_setting' value 'Monoclinic' changed to 'monoclinic'
according to '/home/saulius/struct/CIF-dictionaries/cif_core.dic'
dictionary named 'cif_core.dic' version 2.4.1 from 2010-06-29.

Automatic conversion script
Id: cif_fix_enum 1527 2010-12-29 10:47:43Z saulius 
;
_cod_original_sg_symbol_H-M P2(1)/c
_cod_database_code 7202954

loop_
_symmetry_equiv_pos_as_xyz
'x, y, z'
'-x, y+1/2, -z+1/2'
'-x, -y, -z'
'x, -y-1/2, z-1/2'

loop_
_atom_site_label
_atom_site_type_symbol
_atom_site_fract_x
_atom_site_fract_y
_atom_site_fract_z
_atom_site_U_iso_or_equiv
_atom_site_adp_type
_atom_site_occupancy
_atom_site_symmetry_multiplicity
_atom_site_calc_flag
_atom_site_refinement_flags
_atom_site_disorder_assembly
_atom_site_disorder_group
C1 C 0.3206(6) 0.42492(19) 0.2905(3) 0.0156(7) Uani 1 1 d . . .
H1 H 0.2111 0.4001 0.3208 0.019 Uiso 1 1 calc R . .
C2 C 0.4875(6) 0.46491(19) 0.3527(3) 0.0152(7) Uani 1 1 d . . .
H2 H 0.4947 0.4668 0.4247 0.018 Uiso 1 1 calc R . .
C3 C 0.6468(6) 0.50282(18) 0.3083(3) 0.0128(6) Uani 1 1 d . . .
C4 C 0.6314(6) 0.49796(19) 0.2028(3) 0.0148(7) Uani 1 1 d . . .
H4 H 0.7357 0.5232 0.1700 0.018 Uiso 1 1 calc R . .
C5 C 0.4600(6) 0.45537(19) 0.1467(3) 0.0154(7) Uani 1 1 d . . .
H5 H 0.4510 0.4513 0.0748 0.019 Uiso 1 1 calc R . .
C6 C 0.8155(6) 0.54643(18) 0.3758(3) 0.0127(6) Uani 1 1 d . . .
C7 C 1.1003(6) 0.61564(17) 0.4263(3) 0.0113(6) Uani 1 1 d . . .
C8 C 1.2999(6) 0.65977(17) 0.4199(3) 0.0115(6) Uani 1 1 d . . .
C9 C 1.3970(6) 0.70186(19) 0.5043(3) 0.0138(7) Uani 1 1 d . . .
H9 H 1.3364 0.7013 0.5653 0.017 Uiso 1 1 calc R . .
C10 C 1.5848(6) 0.74465(18) 0.4965(3) 0.0127(6) Uani 1 1 d . . .
H10 H 1.6520 0.7735 0.5534 0.015 Uiso 1 1 calc R . .
C11 C 1.5801(6) 0.70574(18) 0.3306(3) 0.0123(6) Uani 1 1 d . . .
H11 H 1.6436 0.7073 0.2704 0.015 Uiso 1 1 calc R . .
C12 C 1.3941(6) 0.66158(17) 0.3320(3) 0.0121(6) Uani 1 1 d . . .
H12 H 1.3316 0.6330 0.2741 0.014 Uiso 1 1 calc R . .
Hg1 Hg 0.05740(2) 0.331987(6) 0.103886(9) 0.01151(6) Uani 1 1 d . . .
N1 N 0.3062(5) 0.41956(15) 0.1887(2) 0.0126(5) Uani 1 1 d . . .
N2 N 0.8191(5) 0.56043(15) 0.4720(2) 0.0143(6) Uani 1 1 d . . .
N3 N 1.0060(5) 0.60603(16) 0.5048(2) 0.0145(6) Uani 1 1 d . . .
N4 N 1.6747(5) 0.74662(15) 0.4112(2) 0.0113(5) Uani 1 1 d . . .
N5 N -0.1380(5) 0.29304(16) 0.2809(2) 0.0163(6) Uani 1 1 d . . .
N6 N -0.1111(6) 0.39570(19) -0.0933(2) 0.0220(7) Uani 1 1 d . . .
O1 O 0.9889(4) 0.57946(12) 0.34069(18) 0.0116(5) Uani 1 1 d . . .
O2 O 0.0527(5) 0.26654(15) 0.2777(2) 0.0209(6) Uani 1 1 d . . .
O3 O -0.2185(5) 0.33328(14) 0.2055(2) 0.0226(6) Uani 1 1 d . . .
O4 O 0.1008(5) 0.39224(16) -0.0613(2) 0.0248(6) Uani 1 1 d . . .
O5 O -0.2293(5) 0.36864(18) -0.0336(2) 0.0317(7) Uani 1 1 d . . .

loop_
_atom_site_aniso_label
_atom_site_aniso_U_11
_atom_site_aniso_U_22
_atom_site_aniso_U_33
_atom_site_aniso_U_23
_atom_site_aniso_U_13
_atom_site_aniso_U_12
C1 0.0151(16) 0.0195(17) 0.0133(16) -0.0020(14) 0.0055(13) -0.0020(14)
C2 0.0157(16) 0.0173(16) 0.0134(16) -0.0027(13) 0.0050(13) -0.0040(13)
C3 0.0102(14) 0.0137(15) 0.0143(16) 0.0003(13) 0.0016(12) 0.0013(13)
C4 0.0137(15) 0.0168(16) 0.0151(17) 0.0014(14) 0.0059(13) -0.0010(13)
C5 0.0157(16) 0.0194(17) 0.0113(16) 0.0013(13) 0.0030(13) -0.0013(13)
C6 0.0109(15) 0.0118(15) 0.0157(16) 0.0005(13) 0.0037(12) -0.0002(12)
C7 0.0086(14) 0.0114(14) 0.0134(16) -0.0010(12) 0.0010(12) 0.0007(12)
C8 0.0090(15) 0.0124(15) 0.0121(16) 0.0023(12) -0.0001(12) 0.0001(12)
C9 0.0130(16) 0.0177(16) 0.0106(15) -0.0012(13) 0.0025(12) -0.0009(13)
C10 0.0134(15) 0.0145(15) 0.0098(15) -0.0018(12) 0.0016(12) -0.0013(12)
C11 0.0131(16) 0.0136(15) 0.0104(15) -0.0004(12) 0.0024(12) -0.0004(12)
C12 0.0124(16) 0.0124(15) 0.0116(16) -0.0016(12) 0.0028(13) -0.0006(12)
Hg1 0.00903(8) 0.01397(8) 0.01127(8) 0.00011(4) 0.00140(5) 0.00047(4)
N1 0.0109(13) 0.0143(13) 0.0123(13) -0.0005(11) 0.0015(10) 0.0000(11)
N2 0.0123(14) 0.0145(14) 0.0162(15) -0.0002(11) 0.0026(11) -0.0044(11)
N3 0.0126(13) 0.0162(14) 0.0146(14) 0.0004(12) 0.0024(11) -0.0034(11)
N4 0.0097(12) 0.0150(13) 0.0087(13) 0.0021(11) 0.0006(10) 0.0011(11)
N5 0.0146(14) 0.0183(15) 0.0174(15) -0.0047(12) 0.0064(12) -0.0026(11)
N6 0.0240(16) 0.0263(17) 0.0136(15) 0.0030(13) -0.0014(13) 0.0006(14)
O1 0.0097(11) 0.0129(11) 0.0119(11) -0.0014(9) 0.0017(9) -0.0027(9)
O2 0.0173(13) 0.0271(14) 0.0187(13) 0.0032(11) 0.0047(10) 0.0035(11)
O3 0.0179(14) 0.0240(15) 0.0276(16) 0.0037(11) 0.0086(12) 0.0033(10)
O4 0.0201(14) 0.0336(16) 0.0209(14) 0.0088(12) 0.0045(11) -0.0002(12)
O5 0.0178(14) 0.0474(19) 0.0277(16) 0.0137(14) -0.0002(12) -0.0021(13)

loop_
_atom_type_symbol
_atom_type_description
_atom_type_scat_dispersion_real
_atom_type_scat_dispersion_imag
_atom_type_scat_source
C C 0.0033 0.0016 'International Tables Vol C Tables 4.2.6.8 and 6.1.1.4'
H H 0.0000 0.0000 'International Tables Vol C Tables 4.2.6.8 and 6.1.1.4'
N N 0.0061 0.0033 'International Tables Vol C Tables 4.2.6.8 and 6.1.1.4'
O O 0.0106 0.0060 'International Tables Vol C Tables 4.2.6.8 and 6.1.1.4'
Hg Hg -2.3894 9.2266 'International Tables Vol C Tables 4.2.6.8 and 6.1.1.4'

loop_
_geom_angle_atom_site_label_1
_geom_angle_atom_site_label_2
_geom_angle_atom_site_label_3
_geom_angle
_geom_angle_site_symmetry_1
_geom_angle_site_symmetry_3
_geom_angle_publ_flag
N1 C1 C2 122.6(3) . . ?
N1 C1 H1 118.7 . . ?
C2 C1 H1 118.7 . . ?
C1 C2 C3 119.1(3) . . ?
C1 C2 H2 120.5 . . ?
C3 C2 H2 120.5 . . ?
C4 C3 C2 118.5(3) . . ?
C4 C3 C6 123.9(3) . . ?
C2 C3 C6 117.6(3) . . ?
C5 C4 C3 118.3(3) . . ?
C5 C4 H4 120.9 . . ?
C3 C4 H4 120.9 . . ?
N1 C5 C4 123.3(3) . . ?
N1 C5 H5 118.3 . . ?
C4 C5 H5 118.3 . . ?
N2 C6 O1 112.4(3) . . ?
N2 C6 C3 126.5(3) . . ?
O1 C6 C3 121.1(3) . . ?
N3 C7 O1 112.8(3) . . ?
N3 C7 C8 127.7(3) . . ?
O1 C7 C8 119.5(3) . . ?
C12 C8 C9 119.4(3) . . ?
C12 C8 C7 121.8(3) . . ?
C9 C8 C7 118.8(3) . . ?
C10 C9 C8 118.1(3) . . ?
C10 C9 H9 120.9 . . ?
C8 C9 H9 120.9 . . ?
N4 C10 C9 122.4(3) . . ?
N4 C10 H10 118.8 . . ?
C9 C10 H10 118.8 . . ?
N4 C11 C12 122.4(3) . . ?
N4 C11 H11 118.8 . . ?
C12 C11 H11 118.8 . . ?
C11 C12 C8 118.7(3) . . ?
C11 C12 H12 120.6 . . ?
C8 C12 H12 120.6 . . ?
N4 Hg1 O3 129.70(10) 2_745 . ?
N4 Hg1 O5 122.96(11) 2_745 . ?
O3 Hg1 O5 88.15(11) . . ?
N4 Hg1 N1 98.92(10) 2_745 . ?
O3 Hg1 N1 99.20(10) . . ?
O5 Hg1 N1 117.24(11) . . ?
N4 Hg1 O4 92.52(10) 2_745 . ?
O3 Hg1 O4 135.04(10) . . ?
O5 Hg1 O4 51.13(10) . . ?
N1 Hg1 O4 86.57(10) . . ?
N4 Hg1 O2 83.08(9) 2_745 . ?
O3 Hg1 O2 50.06(9) . . ?
O5 Hg1 O2 133.94(9) . . ?
N1 Hg1 O2 91.25(9) . . ?
O4 Hg1 O2 174.74(8) . . ?
C5 N1 C1 118.2(3) . . ?
C5 N1 Hg1 124.5(2) . . ?
C1 N1 Hg1 116.4(2) . . ?
C6 N2 N3 106.7(3) . . ?
C7 N3 N2 106.0(3) . . ?
C10 N4 C11 118.9(3) . . ?
C10 N4 Hg1 119.4(2) . 2_755 ?
C11 N4 Hg1 120.9(2) . 2_755 ?
O2 N5 O3 114.3(3) . . ?
O4 N6 O5 114.3(3) . . ?
C6 O1 C7 102.1(3) . . ?
N5 O2 Hg1 90.7(2) . . ?
N5 O3 Hg1 104.9(2) . . ?
N6 O4 Hg1 92.8(2) . . ?
N6 O5 Hg1 101.8(2) . . ?

loop_
_geom_bond_atom_site_label_1
_geom_bond_atom_site_label_2
_geom_bond_distance
_geom_bond_site_symmetry_2
_geom_bond_publ_flag
C1 N1 1.342(4) . ?
C1 C2 1.376(5) . ?
C1 H1 0.9500 . ?
C2 C3 1.402(5) . ?
C2 H2 0.9500 . ?
C3 C4 1.390(5) . ?
C3 C6 1.453(5) . ?
C4 C5 1.385(5) . ?
C4 H4 0.9500 . ?
C5 N1 1.340(4) . ?
C5 H5 0.9500 . ?
C6 N2 1.300(5) . ?
C6 O1 1.359(4) . ?
C7 N3 1.292(4) . ?
C7 O1 1.374(4) . ?
C7 C8 1.458(5) . ?
C8 C12 1.393(5) . ?
C8 C9 1.397(5) . ?
C9 C10 1.392(5) . ?
C9 H9 0.9500 . ?
C10 N4 1.345(4) . ?
C10 H10 0.9500 . ?
C11 N4 1.346(4) . ?
C11 C12 1.381(5) . ?
C11 H11 0.9500 . ?
C12 H12 0.9500 . ?
Hg1 N4 2.291(3) 2_745 ?
Hg1 O3 2.319(3) . ?
Hg1 O5 2.333(3) . ?
Hg1 N1 2.339(3) . ?
Hg1 O4 2.529(3) . ?
Hg1 O2 2.622(3) . ?
N2 N3 1.397(4) . ?
N4 Hg1 2.291(3) 2_755 ?
N5 O2 1.241(4) . ?
N5 O3 1.268(4) . ?
N6 O4 1.242(4) . ?
N6 O5 1.265(4) . ?

loop_
_geom_torsion_atom_site_label_1
_geom_torsion_atom_site_label_2
_geom_torsion_atom_site_label_3
_geom_torsion_atom_site_label_4
_geom_torsion
_geom_torsion_site_symmetry_1
_geom_torsion_site_symmetry_2
_geom_torsion_site_symmetry_3
_geom_torsion_site_symmetry_4
_geom_torsion_publ_flag
N1 C1 C2 C3 1.3(5) . . . . ?
C1 C2 C3 C4 -0.7(5) . . . . ?
C1 C2 C3 C6 177.9(3) . . . . ?
C2 C3 C4 C5 -0.5(5) . . . . ?
C6 C3 C4 C5 -178.9(3) . . . . ?
C3 C4 C5 N1 1.1(5) . . . . ?
C4 C3 C6 N2 170.3(4) . . . . ?
C2 C3 C6 N2 -8.2(5) . . . . ?
C4 C3 C6 O1 -7.8(5) . . . . ?
C2 C3 C6 O1 173.8(3) . . . . ?
N3 C7 C8 C12 175.5(3) . . . . ?
O1 C7 C8 C12 -5.7(5) . . . . ?
N3 C7 C8 C9 -5.2(5) . . . . ?
O1 C7 C8 C9 173.6(3) . . . . ?
C12 C8 C9 C10 0.4(5) . . . . ?
C7 C8 C9 C10 -178.9(3) . . . . ?
C8 C9 C10 N4 -0.1(5) . . . . ?
N4 C11 C12 C8 0.6(5) . . . . ?
C9 C8 C12 C11 -0.7(5) . . . . ?
C7 C8 C12 C11 178.6(3) . . . . ?
C4 C5 N1 C1 -0.5(5) . . . . ?
C4 C5 N1 Hg1 -168.7(3) . . . . ?
C2 C1 N1 C5 -0.7(5) . . . . ?
C2 C1 N1 Hg1 168.4(3) . . . . ?
N4 Hg1 N1 C5 67.4(3) 2_745 . . . ?
O3 Hg1 N1 C5 -159.7(3) . . . . ?
O5 Hg1 N1 C5 -67.0(3) . . . . ?
O4 Hg1 N1 C5 -24.6(3) . . . . ?
O2 Hg1 N1 C5 150.6(3) . . . . ?
N4 Hg1 N1 C1 -100.9(3) 2_745 . . . ?
O3 Hg1 N1 C1 32.0(3) . . . . ?
O5 Hg1 N1 C1 124.6(2) . . . . ?
O4 Hg1 N1 C1 167.1(3) . . . . ?
O2 Hg1 N1 C1 -17.7(3) . . . . ?
O1 C6 N2 N3 0.2(4) . . . . ?
C3 C6 N2 N3 -178.0(3) . . . . ?
O1 C7 N3 N2 0.2(4) . . . . ?
C8 C7 N3 N2 179.1(3) . . . . ?
C6 N2 N3 C7 -0.2(4) . . . . ?
C9 C10 N4 C11 -0.1(5) . . . . ?
C9 C10 N4 Hg1 169.8(3) . . . 2_755 ?
C12 C11 N4 C10 -0.2(5) . . . . ?
C12 C11 N4 Hg1 -169.9(3) . . . 2_755 ?
N2 C6 O1 C7 -0.1(4) . . . . ?
C3 C6 O1 C7 178.2(3) . . . . ?
N3 C7 O1 C6 -0.1(4) . . . . ?
C8 C7 O1 C6 -179.1(3) . . . . ?
O3 N5 O2 Hg1 0.1(3) . . . . ?
N4 Hg1 O2 N5 -160.2(2) 2_745 . . . ?
O3 Hg1 O2 N5 -0.05(19) . . . . ?
O5 Hg1 O2 N5 -30.1(3) . . . . ?
N1 Hg1 O2 N5 100.9(2) . . . . ?
O2 N5 O3 Hg1 -0.1(3) . . . . ?
N4 Hg1 O3 N5 26.0(3) 2_745 . . . ?
O5 Hg1 O3 N5 158.9(2) . . . . ?
N1 Hg1 O3 N5 -83.8(2) . . . . ?
O4 Hg1 O3 N5 -178.20(19) . . . . ?
O2 Hg1 O3 N5 0.05(19) . . . . ?
O5 N6 O4 Hg1 -1.2(3) . . . . ?
N4 Hg1 O4 N6 132.4(2) 2_745 . . . ?
O3 Hg1 O4 N6 -29.2(3) . . . . ?
O5 Hg1 O4 N6 0.8(2) . . . . ?
N1 Hg1 O4 N6 -128.8(2) . . . . ?
O4 N6 O5 Hg1 1.3(4) . . . . ?
N4 Hg1 O5 N6 -63.7(3) 2_745 . . . ?
O3 Hg1 O5 N6 158.5(3) . . . . ?
N1 Hg1 O5 N6 59.1(3) . . . . ?
O4 Hg1 O5 N6 -0.8(2) . . . . ?
O2 Hg1 O5 N6 -178.9(2) . . . . ?
